data_8100757
loop_
_publ_author_name
'Mizuguchi, Jin'
'Senju, Takatoshi'

_publ_section_title
;
Crystal structure of 5,12-dihydro-5-methylquino[2,3-b]acridine-7,14-dione, 
C~21~H~14~N~2~O~2~, at 93 K
;
_journal_issue 4
_journal_name_full 'Zeitschrift f\"ur Kristallographie - New Crystal Structures'
_journal_page_first 523
_journal_page_last 524
_journal_volume 217
_journal_year 2002
_chemical_formula_moiety 'C21 H14 N2 O2 '
_chemical_formula_structural 'C21 H14 N2 O2 '
_chemical_formula_sum 'C21 H14 N2 O2'
_chemical_formula_weight 326.35
_space_group_IT_number 61
_space_group_name_Hall '-P 2ac 2ab'
_space_group_name_H-M_alt 'P b c a'
_symmetry_cell_setting orthorhombic
_symmetry_Int_Tables_number 61
_symmetry_space_group_name_Hall '-P 2ac 2ab'
_symmetry_space_group_name_H-M 'P b c a'
_cell_angle_alpha 90
_cell_angle_beta 90
_cell_angle_gamma 90
_cell_formula_units_Z 8
_cell_length_a 13.517(2)
_cell_length_b 7.340(2)
_cell_length_c 29.033(2)
_cell_measurement_temperature 93.2
_cell_volume 2880.5(8)
_exptl_crystal_density_diffrn 1.505
_cod_original_formula_sum 'C21 H14 N2 O2 '
_cod_database_code 8100757

loop_
_symmetry_equiv_pos_as_xyz
x,y,z
1/2+x,1/2-y,-z
-x,1/2+y,1/2-z
1/2-x,-y,1/2+z
-x,-y,-z
1/2-x,1/2+y,z
x,1/2-y,1/2+z
1/2+x,y,1/2-z

loop_
_atom_site_label
_atom_site_type_symbol
_atom_site_fract_x
_atom_site_fract_y
_atom_site_fract_z
_atom_site_U_iso_or_equiv
_atom_site_adp_type
_atom_site_occupancy
_atom_site_calc_flag
_atom_site_refinement_flags
_atom_site_disorder_assembly
_atom_site_disorder_group
O(1) O 0.5588(2) 0.0095(4) 0.26014(9) 0.0408(8) Uani 1.00 d . . .
O(2) O 0.9736(2) 0.2458(4) 0.41057(10) 0.0467(9) Uani 1.00 d . . .
N(1) N 0.6694(2) 0.2586(4) 0.4149(1) 0.0312(9) Uani 1.00 d . . .
N(2) N 0.8609(2) -0.0007(4) 0.2568(1) 0.0301(9) Uani 1.00 d . . .
C(1) C 0.8805(3) 0.3786(5) 0.4899(1) 0.035(1) Uani 1.00 d . . .
C(2) C 0.8345(3) 0.4431(5) 0.5284(1) 0.037(1) Uani 1.00 d . . .
C(3) C 0.7303(3) 0.4453(5) 0.5295(1) 0.037(1) Uani 1.00 d . . .
C(4) C 0.6759(3) 0.3848(5) 0.4929(1) 0.036(1) Uani 1.00 d . . .
C(5) C 0.7234(3) 0.3192(5) 0.4526(1) 0.029(1) Uani 1.00 d . . .
C(6) C 0.8274(3) 0.3162(5) 0.4513(1) 0.031(1) Uani 1.00 d . . .
C(7) C 0.8815(3) 0.2506(6) 0.4118(2) 0.034(1) Uani 1.00 d . . .
C(8) C 0.8222(3) 0.1880(5) 0.3728(1) 0.027(1) Uani 1.00 d . . .
C(9) C 0.7162(3) 0.1934(5) 0.3753(1) 0.028(1) Uani 1.00 d . . .
C(10) C 0.6634(3) 0.1320(5) 0.3375(1) 0.030(1) Uani 1.00 d . . .
C(11) C 0.7097(3) 0.0673(5) 0.2978(1) 0.029(1) Uani 1.00 d . . .
C(12) C 0.8138(3) 0.0631(5) 0.2952(1) 0.026(1) Uani 1.00 d . . .
C(13) C 0.8677(3) 0.1252(5) 0.3333(1) 0.031(1) Uani 1.00 d . . .
C(14) C 0.6511(3) 0.0038(5) 0.2589(1) 0.029(1) Uani 1.00 d . . .
C(15) C 0.7045(3) -0.0653(5) 0.2196(1) 0.029(1) Uani 1.00 d . . .
C(16) C 0.8091(3) -0.0634(5) 0.2194(1) 0.029(1) Uani 1.00 d . . .
C(17) C 0.8605(3) -0.1270(5) 0.1805(1) 0.031(1) Uani 1.00 d . . .
C(18) C 0.8094(3) -0.1930(5) 0.1434(1) 0.033(1) Uani 1.00 d . . .
C(19) C 0.7058(3) -0.1983(5) 0.1432(1) 0.034(1) Uani 1.00 d . . .
C(20) C 0.6552(3) -0.1331(5) 0.1808(1) 0.031(1) Uani 1.00 d . . .
C(21) C 0.5608(3) 0.2593(6) 0.4151(1) 0.041(1) Uani 1.00 d . . .
H(1) H 0.9507 0.3754 0.4887 0.0423 Uiso 1.00 calc . . .
H(2) H 0.8719 0.4850 0.5536 0.0432 Uiso 1.00 calc . . .
H(3) H 0.6971 0.4904 0.5558 0.0432 Uiso 1.00 calc . . .
H(4) H 0.6056 0.3873 0.4941 0.0435 Uiso 1.00 calc . . .
H(5) H 0.5933 0.1334 0.3382 0.0362 Uiso 1.00 calc . . .
H(6) H 0.5848 -0.1338 0.1803 0.0376 Uiso 1.00 calc . . .
H(7) H 0.9304 -0.1241 0.1799 0.0369 Uiso 1.00 calc . . .
H(8) H 0.8445 -0.2356 0.1170 0.0398 Uiso 1.00 calc . . .
H(9) H 0.6708 -0.2456 0.1174 0.0420 Uiso 1.00 calc . . .
H(10) H 0.9312 -0.0010 0.2561 0.0365 Uiso 1.00 calc . . .
H(11) H 0.9379 0.1239 0.3312 0.0346 Uiso 1.00 calc . . .
H(12) H 0.5378 0.3089 0.4436 0.0492 Uiso 1.00 calc . . .
H(13) H 0.5376 0.3347 0.3905 0.0492 Uiso 1.00 calc . . .
H(14) H 0.5369 0.1401 0.4114 0.0492 Uiso 1.00 calc . . .

loop_
_atom_site_aniso_label
_atom_site_aniso_U_11
_atom_site_aniso_U_22
_atom_site_aniso_U_33
_atom_site_aniso_U_12
_atom_site_aniso_U_13
_atom_site_aniso_U_23
O(1) 0.033(1) 0.046(2) 0.043(2) -0.002(2) -0.005(1) -0.005(2)
O(2) 0.041(2) 0.056(2) 0.044(2) -0.006(2) -0.004(2) -0.011(2)
N(1) 0.031(2) 0.029(2) 0.034(2) -0.001(2) 0.004(2) 0.002(2)
N(2) 0.034(2) 0.027(2) 0.030(2) 0.002(2) 0.003(2) -0.002(2)
C(1) 0.043(2) 0.024(2) 0.037(3) -0.004(2) -0.003(2) 0.002(2)
C(2) 0.053(3) 0.022(3) 0.036(3) 0.000(2) -0.004(2) -0.003(2)
C(3) 0.058(3) 0.025(3) 0.029(2) 0.004(2) 0.002(2) -0.002(2)
C(4) 0.047(2) 0.025(3) 0.037(3) 0.003(2) 0.002(2) -0.004(2)
C(5) 0.046(3) 0.013(2) 0.029(2) -0.006(2) -0.006(2) -0.001(2)
C(6) 0.043(2) 0.018(2) 0.031(3) 0.001(2) -0.005(2) 0.003(2)
C(7) 0.041(2) 0.025(2) 0.036(3) 0.001(2) -0.004(2) 0.005(2)
C(8) 0.033(2) 0.018(2) 0.030(2) -0.004(2) -0.002(2) 0.003(2)
C(9) 0.039(2) 0.017(2) 0.030(2) -0.003(2) 0.004(2) 0.001(2)
C(10) 0.030(2) 0.025(2) 0.036(2) 0.000(2) 0.001(2) 0.001(2)
C(11) 0.041(2) 0.016(2) 0.028(2) 0.002(2) 0.003(2) 0.004(2)
C(12) 0.028(2) 0.018(2) 0.032(2) 0.000(2) -0.001(2) -0.003(2)
C(13) 0.035(2) 0.019(2) 0.039(3) -0.007(2) 0.004(2) 0.004(2)
C(14) 0.030(2) 0.025(2) 0.033(2) 0.000(2) -0.002(2) 0.005(2)
C(15) 0.037(2) 0.018(2) 0.031(2) 0.003(2) -0.002(2) 0.001(2)
C(16) 0.037(2) 0.017(2) 0.032(2) 0.001(2) -0.004(2) -0.001(2)
C(17) 0.040(2) 0.020(2) 0.034(2) 0.002(2) 0.004(2) -0.003(2)
C(18) 0.045(2) 0.022(2) 0.032(3) 0.001(2) 0.005(2) 0.001(2)
C(19) 0.049(3) 0.018(2) 0.035(3) -0.004(2) -0.005(2) -0.003(2)
C(20) 0.039(2) 0.017(2) 0.038(3) 0.002(2) -0.003(2) 0.000(2)
C(21) 0.041(2) 0.042(3) 0.041(3) -0.005(2) 0.006(2) 0.000(2)

loop_
_geom_bond_atom_site_label_1
_geom_bond_atom_site_label_2
_geom_bond_distance
_geom_bond_site_symmetry_1
_geom_bond_site_symmetry_2
_geom_bond_publ_flag
O(1) C(14) 1.248(4) . . ?
O(2) C(7) 1.246(4) . . ?
N(1) C(5) 1.389(4) . . ?
N(1) C(9) 1.396(4) . . ?
N(1) C(21) 1.468(4) . . ?
N(2) C(12) 1.367(4) . . ?
N(2) C(16) 1.372(4) . . ?
C(1) C(2) 1.364(5) . . ?
C(1) C(6) 1.407(5) . . ?
C(2) C(3) 1.408(5) . . ?
C(3) C(4) 1.367(5) . . ?
C(4) C(5) 1.418(5) . . ?
C(5) C(6) 1.407(5) . . ?
C(6) C(7) 1.443(5) . . ?
C(7) C(8) 1.462(5) . . ?
C(8) C(9) 1.436(5) . . ?
C(8) C(13) 1.379(5) . . ?
C(9) C(10) 1.384(5) . . ?
C(10) C(11) 1.396(5) . . ?
C(11) C(12) 1.409(5) . . ?
C(11) C(14) 1.456(5) . . ?
C(12) C(13) 1.401(5) . . ?
C(14) C(15) 1.442(5) . . ?
C(15) C(16) 1.414(5) . . ?
C(15) C(20) 1.401(5) . . ?
C(16) C(17) 1.406(5) . . ?
C(17) C(18) 1.370(5) . . ?
C(18) C(19) 1.402(5) . . ?
C(19) C(20) 1.374(5) . . ?

loop_
_cod_related_entry_id
_cod_related_entry_database
_cod_related_entry_code
1 ChemSpider 19730665
